data_7720803
loop_
_publ_author_name
'Gonz&#xe1;lez, Jonay'
'Fagundes, Vinicius K.'
'Hay, Moya A.'
'Dallerba, Elena'
'Massi, Massimiliano'
'Hall, Christopher R.'
'Giansiracusa, Marcus J.'
'Boskovic, Colette'

_publ_section_title
;
 Correlating luminescence and single-molecule magnetism for two series of
 heteroleptic lanthanoid complexes.
;
_journal_issue 4
_journal_name_full 'Dalton transactions (Cambridge, England : 2003)'
_journal_page_first 1792
_journal_page_last 1805
_journal_paper_doi 10.1039/d5dt02364e
_journal_volume 55
_journal_year 2026
_chemical_formula_moiety 'C18 H18 Er N7 O9, C2 H3 N'
_chemical_formula_sum 'C20 H21 Er N8 O9'
_chemical_formula_weight 684.71
_chemical_name_systematic MH3-017-ErNO3
_space_group_crystal_system monoclinic
_space_group_IT_number 15
_space_group_name_Hall '-C 2yc'
_space_group_name_H-M_alt 'C 1 2/c 1'
_atom_sites_solution_hydrogens geom
_atom_sites_solution_primary dual
_audit_creation_date 2023-12-19
_audit_creation_method
;
Olex2 1.5
(compiled 2023.08.24 svn.re1ec1418 for OlexSys, GUI svn.r6817)
;
_audit_update_record
;
2025-12-04 deposited with the CCDC.	2025-12-18 downloaded from the CCDC.
;
_cell_angle_alpha 90
_cell_angle_beta 99.7860(10)
_cell_angle_gamma 90
_cell_formula_units_Z 8
_cell_length_a 21.7876(2)
_cell_length_b 8.28920(10)
_cell_length_c 27.1254(2)
_cell_measurement_reflns_used 16049
_cell_measurement_temperature 100.00(10)
_cell_measurement_theta_max 79.7750
_cell_measurement_theta_min 3.3010
_cell_volume 4827.61(8)
_computing_cell_refinement 'CrysAlisPro 1.171.42.49 (Rigaku OD, 2022)'
_computing_data_collection 'CrysAlisPro 1.171.42.49 (Rigaku OD, 2022)'
_computing_data_reduction 'CrysAlisPro 1.171.42.49 (Rigaku OD, 2022)'
_computing_molecular_graphics 'Olex2 1.5 (Dolomanov et al., 2009)'
_computing_publication_material 'Olex2 1.5 (Dolomanov et al., 2009)'
_computing_structure_refinement 'SHELXL 2018/3 (Sheldrick, 2015)'
_computing_structure_solution 'SHELXT 2018/2 (Sheldrick, 2018)'
_diffrn_ambient_environment N~2~
_diffrn_ambient_temperature 100.00(10)
_diffrn_detector 'Hybrid Pixel Array Detector'
_diffrn_detector_area_resol_mean 10.0000
_diffrn_detector_type HyPix
_diffrn_measured_fraction_theta_full 1.000
_diffrn_measured_fraction_theta_max 0.989
_diffrn_measurement_details
;
List of Runs (angles in degrees, time in seconds):

  # Type    Start    End  Width  t~exp~   \w     \q     \k     \f   Frames
#--------------------------------------------------------------------------
  1  \w    -61.00  16.00   0.50    0.05    --  -47.26  57.00  60.00  154
  2  \w    -44.00  24.00   0.50    0.05    --  -47.26  38.00   0.00  136
  3  \w    -10.00  27.00   0.50    0.05    --  -47.26  19.00 -30.00   74
  4  \w    -27.00  28.00   0.50    0.05    --  -47.26  19.00 -60.00  110
  5  \w   -122.00 -37.00   0.50    0.05    --  -47.26 -19.00-180.00  170
  6  \w     48.00  91.00   0.50    0.05    --   47.26-125.00 -90.00   86
  7  \w     57.00  84.00   0.50    0.05    --   47.26-125.00-150.00   54
  8  \w     43.00  78.00   0.50    0.17    --  113.25 -77.00   0.00   70
  9  \w     46.00  94.00   0.50    0.17    --  113.25 -77.00  60.00   96
 10  \w     61.00  96.00   0.50    0.17    --  113.25 -77.00 120.00   70
 11  \w     59.00  84.00   0.50    0.05    --   47.26-125.00 120.00   50
 12  \w     46.00  71.00   0.50    0.17    --  113.25 -61.00   0.00   50
 13  \w     42.00  67.00   0.50    0.17    --  113.25 -61.00 -60.00   50
 14  \w     42.00  67.00   0.50    0.17    --  113.25 -61.00 -90.00   50
 15  \w     44.00  83.00   0.50    0.17    --  113.25 -77.00-150.00   78
 16  \w     43.00  68.00   0.50    0.17    --  113.25 -61.00-120.00   50
 17  \w     42.00  67.00   0.50    0.17    --  113.25 -61.00-180.00   50
 18  \w     42.00  67.00   0.50    0.17    --  113.25 -61.00  30.00   50
 19  \w     45.00  70.00   0.50    0.17    --  113.25 -61.00  90.00   50
 20  \w     42.00  71.00   0.50    0.17    --  113.25 -61.00 150.00   58
 21  \w    122.00 149.00   0.50    0.17    --  113.25 125.00   0.00   54
 22  \w    -26.00  19.00   0.50    0.05    --   47.26 -38.00 120.00   90
 23  \w     52.00 105.00   0.50    0.17    --  113.25 -94.00 -30.00  106
 24  \w     55.00  81.00   0.50    0.17    --  113.25-125.00  30.00   52
 25  \w     43.00  68.00   0.50    0.17    --  113.25 -94.00 120.00   50
 26  \w     81.00 106.00   0.50    0.17    --  113.25 -94.00  90.00   50
 27  \w     74.00 105.00   0.50    0.17    --  113.25 -94.00  30.00   62
 28  \w     48.00 104.00   0.50    0.17    --  113.25 -94.00  60.00  112
 29  \w     67.00 105.00   0.50    0.17    --  113.25 -94.00   0.00   76
 30  \w     51.00 105.00   0.50    0.17    --  113.25 -94.00 -60.00  108
 31  \w     49.00 106.00   0.50    0.17    --  113.25 -94.00-180.00  114
 32  \w     73.00 106.00   0.50    0.17    --  113.25 -94.00-120.00   66
 33  \w     70.00  95.00   0.50    0.17    --  113.25 -94.00 -90.00   50
 34  \w     47.00 111.00   0.50    0.17    --  113.25-125.00 -90.00  128
 35  \w     75.00 101.00   0.50    0.17    --  113.25 -94.00 120.00   52
 36  \w     66.00 105.00   0.50    0.17    --  113.25 -94.00 150.00   78
 37  \w     94.00 140.00   0.50    0.17    --  113.25  77.00 -30.00   92
 38  \w     91.00 116.00   0.50    0.17    --  113.25  77.00-120.00   50
 39  \w    133.00 176.00   0.50    0.17    --  113.25  77.00-120.00   86
 40  \w    100.00 149.00   0.50    0.17    --  113.25  15.00-150.00   98
 41  \w    101.00 176.00   0.50    0.17    --  113.25  30.00 -60.00  150
 42  \w    153.00 178.00   0.50    0.17    --  113.25  15.00-150.00   50
 43  \w    100.00 131.00   0.50    0.17    --  113.25  15.00   0.00   62
 44  \w    101.00 177.00   0.50    0.17    --  113.25  45.00 150.00  152
 45  \w    103.00 169.00   0.50    0.17    --  113.25  30.00 120.00  132
 46  \w    100.00 129.00   0.50    0.17    --  113.25  15.00 120.00   58
 47  \w    101.00 164.00   0.50    0.17    --  113.25  15.00  60.00  126
 48  \w    101.00 126.00   0.50    0.17    --  113.25  15.00-120.00   50
 49  \w    149.00 177.00   0.50    0.17    --  113.25  15.00-120.00   56
;
_diffrn_measurement_device 'four-circle diffractometer'
_diffrn_measurement_device_type 'XtaLAB Synergy, Dualflex, HyPix'
_diffrn_measurement_method '\w scans'
_diffrn_orient_matrix_type 'CrysAlisPro convention (1999,Acta A55,543-557)'
_diffrn_orient_matrix_UB_11 0.0435899000
_diffrn_orient_matrix_UB_12 0.0566470000
_diffrn_orient_matrix_UB_13 -0.0356714000
_diffrn_orient_matrix_UB_21 -0.0566747000
_diffrn_orient_matrix_UB_22 0.0251332000
_diffrn_orient_matrix_UB_23 -0.0417340000
_diffrn_orient_matrix_UB_31 -0.0060272000
_diffrn_orient_matrix_UB_32 0.1752427000
_diffrn_orient_matrix_UB_33 0.0175182000
_diffrn_radiation_monochromator mirror
_diffrn_radiation_probe x-ray
_diffrn_radiation_type 'Cu K\a'
_diffrn_radiation_wavelength 1.54184
_diffrn_reflns_av_R_equivalents 0.0615
_diffrn_reflns_av_unetI/netI 0.0474
_diffrn_reflns_Laue_measured_fraction_full 1.000
_diffrn_reflns_Laue_measured_fraction_max 0.989
_diffrn_reflns_limit_h_max 27
_diffrn_reflns_limit_h_min -27
_diffrn_reflns_limit_k_max 10
_diffrn_reflns_limit_k_min -8
_diffrn_reflns_limit_l_max 34
_diffrn_reflns_limit_l_min -33
_diffrn_reflns_number 30768
_diffrn_reflns_point_group_measured_fraction_full 1.000
_diffrn_reflns_point_group_measured_fraction_max 0.989
_diffrn_reflns_theta_full 67.684
_diffrn_reflns_theta_max 80.215
_diffrn_reflns_theta_min 3.307
_diffrn_source 'micro-focus sealed X-ray tube'
_diffrn_source_type 'PhotonJet (Cu) X-ray Source'
_exptl_absorpt_coefficient_mu 7.065
_exptl_absorpt_correction_T_max 1.000
_exptl_absorpt_correction_T_min 0.547
_exptl_absorpt_correction_type gaussian
_exptl_absorpt_process_details
;
CrysAlisPro 1.171.42.49 (Rigaku Oxford Diffraction, 2022)
Numerical absorption correction based on gaussian integration over
a multifaceted crystal model
Empirical absorption correction using spherical harmonics,
implemented in SCALE3 ABSPACK scaling algorithm.
;
_exptl_crystal_colour 'clear whiteish colourless'
_exptl_crystal_colour_lustre clear
_exptl_crystal_colour_modifier whiteish
_exptl_crystal_colour_primary colourless
_exptl_crystal_density_diffrn 1.884
_exptl_crystal_description needle
_exptl_crystal_F_000 2696
_exptl_crystal_preparation Luminescent
_exptl_crystal_recrystallization_method 'Re-crystallisation from solvent: Acetonitrile/Diisopropylether'
_exptl_crystal_size_max 0.643
_exptl_crystal_size_mid 0.062
_exptl_crystal_size_min 0.055
_refine_diff_density_max 0.763
_refine_diff_density_min -0.946
_refine_diff_density_rms 0.124
_refine_ls_extinction_coef 0.000080(11)
_refine_ls_extinction_expression Fc^*^=kFc[1+0.001xFc^2^\l^3^/sin(2\q)]^-1/4^
_refine_ls_extinction_method 'SHELXL-2018/3 (Sheldrick 2018)'
_refine_ls_goodness_of_fit_ref 1.122
_refine_ls_hydrogen_treatment constr
_refine_ls_matrix_type full
_refine_ls_number_parameters 345
_refine_ls_number_reflns 5228
_refine_ls_number_restraints 0
_refine_ls_restrained_S_all 1.122
_refine_ls_R_factor_all 0.0366
_refine_ls_R_factor_gt 0.0322
_refine_ls_shift/su_max 0.003
_refine_ls_shift/su_mean 0.000
_refine_ls_structure_factor_coef Fsqd
_refine_ls_weighting_details 'w=1/[\s^2^(Fo^2^)+(0.0397P)^2^+15.5384P] where P=(Fo^2^+2Fc^2^)/3'
_refine_ls_weighting_scheme calc
_refine_ls_wR_factor_gt 0.0855
_refine_ls_wR_factor_ref 0.0871
_reflns_Friedel_coverage 0.000
_reflns_number_gt 4837
_reflns_number_total 5228
_reflns_threshold_expression 'I > 2\s(I)'
_cod_data_source_file d5dt02364e2.cif
_cod_data_source_block erno3_redabs
_cod_database_code 7720803
_shelx_shelxl_version_number 2018/3
_chemical_oxdiff_formula C20H21O9N8Er
_chemical_oxdiff_usercomment '100 K'
_shelx_space_group_comment
;
The symmetry employed for this shelxl refinement is uniquely defined
by the following loop, which should always be used as a source of
symmetry information in preference to the above space-group names.
They are only intended as comments.
;
_shelx_estimated_absorpt_t_max 0.697
_shelx_estimated_absorpt_t_min 0.093
_olex2_refinement_description
;
1.a Secondary CH2 refined with riding coordinates:
 C1(H1A,H1B), C7(H7A,H7B), C13(H13A,H13B)
1.b Aromatic/amide H refined with riding coordinates:
 C3(H3), C4(H4), C5(H5), C6(H6), C9(H9), C10(H10), C11(H11), C12(H12),
 C15(H15), C16(H16), C17(H17), C18(H18)
1.c Idealised Me refined as rotating group:
 C20(H20A,H20B,H20C)
;
_olex2_submission_original_sample_id MH3-017-ErNO3
_olex2_submission_special_instructions 'No special instructions were received'
_oxdiff_exptl_absorpt_empirical_details
;
Empirical correction (ABSPACK) includes:
- Absorption correction using spherical harmonics
- Frame scaling
;
_oxdiff_exptl_absorpt_empirical_full_max 1.364
_oxdiff_exptl_absorpt_empirical_full_min 0.790

loop_
_space_group_symop_operation_xyz
'x, y, z'
'-x, y, -z+1/2'
'x+1/2, y+1/2, z'
'-x+1/2, y+1/2, -z+1/2'
'-x, -y, -z'
'x, -y, z-1/2'
'-x+1/2, -y+1/2, -z'
'x+1/2, -y+1/2, z-1/2'

loop_
_atom_site_label
_atom_site_type_symbol
_atom_site_fract_x
_atom_site_fract_y
_atom_site_fract_z
_atom_site_U_iso_or_equiv
_atom_site_adp_type
_atom_site_occupancy
_atom_site_site_symmetry_order
_atom_site_calc_flag
_atom_site_refinement_flags_posn
_atom_site_refinement_flags_adp
_atom_site_refinement_flags_occupancy
_atom_site_disorder_assembly
_atom_site_disorder_group
Er1 Er 0.62102(2) 0.31632(2) 0.38656(2) 0.01245(8) Uani 1 1 d . . . . .
O1 O 0.51349(11) 0.2492(3) 0.39808(9) 0.0183(4) Uani 1 1 d . . . . .
O2 O 0.58482(10) 0.0702(3) 0.41982(9) 0.0173(4) Uani 1 1 d . . . . .
O3 O 0.48991(13) 0.0214(3) 0.43112(11) 0.0308(6) Uani 1 1 d . . . . .
O4 O 0.63845(11) 0.3221(2) 0.29804(9) 0.0183(5) Uani 1 1 d . . . . .
O5 O 0.57115(11) 0.1536(3) 0.31721(9) 0.0189(4) Uani 1 1 d . . . . .
O6 O 0.59481(13) 0.1500(3) 0.24215(9) 0.0248(5) Uani 1 1 d . . . . .
O7 O 0.69336(10) 0.1029(3) 0.37547(9) 0.0171(4) Uani 1 1 d . . . . .
O8 O 0.70475(11) 0.2084(3) 0.44897(9) 0.0188(4) Uani 1 1 d . . . . .
O9 O 0.76559(12) 0.0113(3) 0.43439(10) 0.0266(5) Uani 1 1 d . . . . .
N1 N 0.63337(11) 0.6091(3) 0.41439(9) 0.0134(5) Uani 1 1 d . . . . .
N2 N 0.54298(12) 0.5102(3) 0.33786(9) 0.0136(5) Uani 1 1 d . . . . .
N3 N 0.72457(13) 0.4512(3) 0.37751(10) 0.0165(5) Uani 1 1 d . . . . .
N4 N 0.60566(13) 0.3798(3) 0.47814(10) 0.0169(5) Uani 1 1 d . . . . .
N5 N 0.52794(13) 0.1097(3) 0.41680(10) 0.0172(5) Uani 1 1 d . . . . .
N6 N 0.60144(13) 0.2065(3) 0.28387(10) 0.0169(5) Uani 1 1 d . . . . .
N7 N 0.72296(12) 0.1047(3) 0.42037(11) 0.0169(5) Uani 1 1 d . . . . .
C1 C 0.61928(14) 0.7125(4) 0.36926(12) 0.0156(6) Uani 1 1 d . . . . .
H1A H 0.651089 0.695723 0.347688 0.019 Uiso 1 1 calc R U . . .
H1B H 0.620153 0.827487 0.379219 0.019 Uiso 1 1 calc R U . . .
C2 C 0.55596(15) 0.6698(3) 0.34098(12) 0.0146(6) Uani 1 1 d . . . . .
C3 C 0.51380(15) 0.7867(4) 0.31957(12) 0.0167(6) Uani 1 1 d . . . . .
H3 H 0.523860 0.898098 0.323189 0.020 Uiso 1 1 calc R U . . .
C4 C 0.45694(15) 0.7378(4) 0.29289(11) 0.0172(6) Uani 1 1 d . . . . .
H4 H 0.427369 0.815102 0.277888 0.021 Uiso 1 1 calc R U . . .
C5 C 0.44379(15) 0.5742(4) 0.28838(12) 0.0174(6) Uani 1 1 d . . . . .
H5 H 0.405403 0.537681 0.269789 0.021 Uiso 1 1 calc R U . . .
C6 C 0.48764(15) 0.4651(4) 0.31148(12) 0.0163(6) Uani 1 1 d . . . . .
H6 H 0.478207 0.353249 0.308561 0.020 Uiso 1 1 calc R U . . .
C7 C 0.69815(14) 0.6328(4) 0.44005(12) 0.0161(6) Uani 1 1 d . . . . .
H7A H 0.704819 0.572904 0.472091 0.019 Uiso 1 1 calc R U . . .
H7B H 0.705412 0.748749 0.447642 0.019 Uiso 1 1 calc R U . . .
C8 C 0.74374(14) 0.5746(4) 0.40800(12) 0.0158(6) Uani 1 1 d . . . . .
C9 C 0.80156(15) 0.6481(4) 0.40984(13) 0.0187(6) Uani 1 1 d . . . . .
H9 H 0.813654 0.735240 0.432113 0.022 Uiso 1 1 calc R U . . .
C10 C 0.84123(15) 0.5922(4) 0.37872(14) 0.0209(6) Uani 1 1 d . . . . .
H10 H 0.881272 0.638708 0.379731 0.025 Uiso 1 1 calc R U . . .
C11 C 0.82113(15) 0.4667(4) 0.34607(13) 0.0214(6) Uani 1 1 d . . . . .
H11 H 0.846737 0.427792 0.323589 0.026 Uiso 1 1 calc R U . . .
C12 C 0.76317(15) 0.3990(4) 0.34676(13) 0.0184(6) Uani 1 1 d . . . . .
H12 H 0.749934 0.312171 0.324647 0.022 Uiso 1 1 calc R U . . .
C13 C 0.59034(15) 0.6549(4) 0.44884(12) 0.0164(6) Uani 1 1 d . . . . .
H13A H 0.547531 0.664866 0.429778 0.020 Uiso 1 1 calc R U . . .
H13B H 0.602754 0.761079 0.464044 0.020 Uiso 1 1 calc R U . . .
C14 C 0.59121(14) 0.5315(4) 0.48932(12) 0.0153(6) Uani 1 1 d . . . . .
C15 C 0.57584(14) 0.5739(4) 0.53548(12) 0.0175(6) Uani 1 1 d . . . . .
H15 H 0.565311 0.682182 0.541946 0.021 Uiso 1 1 calc R U . . .
C16 C 0.57614(15) 0.4566(4) 0.57163(12) 0.0200(6) Uani 1 1 d . . . . .
H16 H 0.565476 0.482666 0.603220 0.024 Uiso 1 1 calc R U . . .
C17 C 0.59225(17) 0.3001(4) 0.56108(14) 0.0225(7) Uani 1 1 d . . . . .
H17 H 0.593195 0.217111 0.585343 0.027 Uiso 1 1 calc R U . . .
C18 C 0.60696(16) 0.2675(4) 0.51432(12) 0.0188(6) Uani 1 1 d . . . . .
H18 H 0.618573 0.160519 0.507393 0.023 Uiso 1 1 calc R U . . .
N8 N 0.69390(16) -0.2350(4) 0.26932(13) 0.0322(7) Uani 1 1 d . . . . .
C19 C 0.73671(19) -0.1627(4) 0.28599(14) 0.0258(7) Uani 1 1 d . . . . .
C20 C 0.79245(18) -0.0702(4) 0.30660(15) 0.0277(7) Uani 1 1 d . . . . .
H20A H 0.793339 0.030148 0.287655 0.042 Uiso 1 1 calc R U . . .
H20B H 0.829663 -0.134140 0.304172 0.042 Uiso 1 1 calc R U . . .
H20C H 0.791649 -0.044853 0.341772 0.042 Uiso 1 1 calc R U . . .

loop_
_atom_site_aniso_label
_atom_site_aniso_U_11
_atom_site_aniso_U_22
_atom_site_aniso_U_33
_atom_site_aniso_U_23
_atom_site_aniso_U_13
_atom_site_aniso_U_12
Er1 0.01486(11) 0.00876(11) 0.01413(11) -0.00094(6) 0.00360(7) -0.00031(5)
O1 0.0236(11) 0.0133(10) 0.0187(11) 0.0027(8) 0.0051(9) 0.0018(8)
O2 0.0162(10) 0.0133(10) 0.0229(11) -0.0003(8) 0.0043(8) 0.0019(8)
O3 0.0246(13) 0.0240(12) 0.0454(16) 0.0106(11) 0.0110(11) -0.0066(10)
O4 0.0200(11) 0.0133(10) 0.0218(12) -0.0009(8) 0.0040(9) -0.0022(8)
O5 0.0233(11) 0.0146(9) 0.0197(11) -0.0009(8) 0.0062(9) -0.0024(9)
O6 0.0333(13) 0.0230(11) 0.0177(11) -0.0060(9) 0.0030(10) 0.0043(10)
O7 0.0184(10) 0.0140(10) 0.0185(10) -0.0003(8) 0.0018(8) 0.0007(8)
O8 0.0219(11) 0.0162(10) 0.0186(11) -0.0029(9) 0.0043(9) 0.0003(8)
O9 0.0240(12) 0.0237(12) 0.0311(13) 0.0036(10) 0.0019(10) 0.0074(10)
N1 0.0125(11) 0.0140(11) 0.0141(12) 0.0006(9) 0.0029(9) -0.0014(9)
N2 0.0179(12) 0.0091(11) 0.0142(12) -0.0009(9) 0.0038(10) -0.0011(9)
N3 0.0202(12) 0.0115(11) 0.0182(12) 0.0006(10) 0.0049(10) 0.0036(10)
N4 0.0194(13) 0.0120(12) 0.0197(13) -0.0014(10) 0.0046(10) -0.0020(9)
N5 0.0192(13) 0.0127(12) 0.0204(13) 0.0015(10) 0.0052(10) -0.0029(10)
N6 0.0199(13) 0.0154(11) 0.0150(12) -0.0021(10) 0.0018(10) 0.0041(10)
N7 0.0165(12) 0.0109(11) 0.0233(13) 0.0017(10) 0.0032(10) 0.0005(9)
C1 0.0164(14) 0.0155(13) 0.0156(14) 0.0003(11) 0.0050(11) -0.0022(11)
C2 0.0155(14) 0.0143(14) 0.0150(14) 0.0004(10) 0.0050(11) 0.0001(10)
C3 0.0215(15) 0.0140(13) 0.0153(14) 0.0002(11) 0.0052(12) 0.0014(12)
C4 0.0188(14) 0.0193(15) 0.0146(14) 0.0023(11) 0.0058(12) 0.0054(12)
C5 0.0171(14) 0.0210(15) 0.0149(14) -0.0001(12) 0.0045(11) -0.0008(11)
C6 0.0212(15) 0.0122(13) 0.0160(14) -0.0019(11) 0.0050(11) -0.0034(11)
C7 0.0165(14) 0.0145(13) 0.0173(14) 0.0000(11) 0.0033(11) -0.0002(11)
C8 0.0176(14) 0.0131(13) 0.0168(14) -0.0008(11) 0.0032(11) -0.0002(11)
C9 0.0179(15) 0.0165(13) 0.0211(15) -0.0003(12) 0.0016(12) -0.0011(12)
C10 0.0144(14) 0.0171(14) 0.0323(18) -0.0005(13) 0.0069(13) -0.0020(11)
C11 0.0188(15) 0.0217(15) 0.0253(16) -0.0001(13) 0.0081(13) 0.0038(12)
C12 0.0196(15) 0.0149(13) 0.0220(15) -0.0017(12) 0.0069(12) 0.0012(11)
C13 0.0158(14) 0.0193(14) 0.0143(14) -0.0024(11) 0.0036(11) 0.0008(11)
C14 0.0143(13) 0.0140(13) 0.0175(14) -0.0020(11) 0.0026(11) -0.0041(10)
C15 0.0154(13) 0.0201(15) 0.0174(14) -0.0036(12) 0.0037(11) -0.0021(11)
C16 0.0184(14) 0.0276(16) 0.0149(14) -0.0027(13) 0.0050(11) -0.0024(12)
C17 0.0222(16) 0.0249(16) 0.0203(16) 0.0032(13) 0.0032(13) -0.0046(12)
C18 0.0254(16) 0.0126(13) 0.0193(15) 0.0013(12) 0.0064(12) -0.0006(12)
N8 0.0306(17) 0.0385(18) 0.0282(16) -0.0010(14) 0.0068(13) -0.0062(14)
C19 0.033(2) 0.0239(16) 0.0230(17) 0.0045(13) 0.0130(15) 0.0035(15)
C20 0.0278(17) 0.0218(16) 0.036(2) -0.0021(14) 0.0126(15) -0.0048(14)

loop_
_atom_type_symbol
_atom_type_description
_atom_type_scat_dispersion_real
_atom_type_scat_dispersion_imag
_atom_type_scat_source
C C 0.0181 0.0091 'International Tables Vol C Tables 4.2.6.8 and 6.1.1.4'
H H 0.0000 0.0000 'International Tables Vol C Tables 4.2.6.8 and 6.1.1.4'
Er Er -9.4367 3.9380 'International Tables Vol C Tables 4.2.6.8 and 6.1.1.4'
N N 0.0311 0.0180 'International Tables Vol C Tables 4.2.6.8 and 6.1.1.4'
O O 0.0492 0.0322 'International Tables Vol C Tables 4.2.6.8 and 6.1.1.4'

loop_
_exptl_crystal_face_index_h
_exptl_crystal_face_index_k
_exptl_crystal_face_index_l
_exptl_crystal_face_perp_dist
12 0 -11 0.0338
-3 5 3 0.2473
7 0 14 0.0157
-6 0 -14 0.0307
-13 0 8 0.0113
-3 -5 -3 0.3604

loop_
_geom_angle_atom_site_label_1
_geom_angle_atom_site_label_2
_geom_angle_atom_site_label_3
_geom_angle
_geom_angle_site_symmetry_1
_geom_angle_site_symmetry_3
_geom_angle_publ_flag
O1 Er1 O4 115.31(8) . . ?
O1 Er1 N1 103.37(8) . . ?
O1 Er1 N2 69.15(8) . . ?
O1 Er1 N3 167.09(8) . . ?
O1 Er1 N4 69.46(8) . . ?
O1 Er1 N5 26.34(8) . . ?
O1 Er1 N7 121.45(7) . . ?
O2 Er1 O1 52.28(7) . . ?
O2 Er1 O4 119.23(7) . . ?
O2 Er1 O5 71.78(8) . . ?
O2 Er1 O7 71.97(7) . . ?
O2 Er1 O8 71.59(8) . . ?
O2 Er1 N1 136.04(8) . . ?
O2 Er1 N2 119.74(8) . . ?
O2 Er1 N3 138.71(8) . . ?
O2 Er1 N4 73.30(8) . . ?
O2 Er1 N5 25.94(8) . . ?
O2 Er1 N7 69.33(7) . . ?
O4 Er1 N1 103.98(7) . . ?
O4 Er1 N2 71.66(8) . . ?
O4 Er1 N3 67.63(8) . . ?
O4 Er1 N4 167.23(7) . . ?
O4 Er1 N5 121.04(8) . . ?
O4 Er1 N7 94.79(8) . . ?
O5 Er1 O1 70.33(8) . . ?
O5 Er1 O4 51.94(7) . . ?
O5 Er1 O7 73.24(8) . . ?
O5 Er1 O8 121.32(8) . . ?
O5 Er1 N1 140.77(8) . . ?
O5 Er1 N2 77.05(8) . . ?
O5 Er1 N3 117.05(8) . . ?
O5 Er1 N4 137.57(8) . . ?
O5 Er1 N5 69.17(8) . . ?
O5 Er1 N7 97.43(8) . . ?
O7 Er1 O1 120.06(7) . . ?
O7 Er1 O4 71.68(7) . . ?
O7 Er1 O8 52.57(8) . . ?
O7 Er1 N1 134.10(8) . . ?
O7 Er1 N2 142.14(8) . . ?
O7 Er1 N3 72.84(8) . . ?
O7 Er1 N4 117.13(8) . . ?
O7 Er1 N5 96.07(7) . . ?
O7 Er1 N7 26.41(8) . . ?
O8 Er1 O1 116.22(8) . . ?
O8 Er1 O4 117.20(8) . . ?
O8 Er1 N1 96.62(8) . . ?
O8 Er1 N2 161.58(8) . . ?
O8 Er1 N3 70.13(8) . . ?
O8 Er1 N4 67.41(8) . . ?
O8 Er1 N5 93.67(8) . . ?
O8 Er1 N7 26.17(8) . . ?
N1 Er1 N3 64.04(8) . . ?
N1 Er1 N4 63.27(8) . . ?
N1 Er1 N5 121.84(8) . . ?
N1 Er1 N7 116.98(8) . . ?
N2 Er1 N1 65.05(8) . . ?
N2 Er1 N3 101.32(8) . . ?
N2 Er1 N4 100.61(8) . . ?
N2 Er1 N5 94.75(8) . . ?
N2 Er1 N7 166.05(8) . . ?
N3 Er1 N4 105.05(8) . . ?
N3 Er1 N5 163.69(8) . . ?
N3 Er1 N7 69.51(8) . . ?
N4 Er1 N5 68.84(8) . . ?
N4 Er1 N7 92.10(8) . . ?
N7 Er1 N5 95.17(8) . . ?
N5 O1 Er1 94.51(17) . . ?
N5 O2 Er1 97.77(16) . . ?
N6 O4 Er1 94.82(18) . . ?
N6 O5 Er1 98.08(17) . . ?
N7 O7 Er1 96.13(17) . . ?
N7 O8 Er1 95.69(18) . . ?
C1 N1 Er1 108.05(18) . . ?
C7 N1 Er1 108.12(17) . . ?
C7 N1 C1 111.1(2) . . ?
C7 N1 C13 109.0(2) . . ?
C13 N1 Er1 112.66(18) . . ?
C13 N1 C1 108.0(2) . . ?
C2 N2 Er1 118.2(2) . . ?
C6 N2 Er1 124.08(19) . . ?
C6 N2 C2 117.6(3) . . ?
C8 N3 Er1 117.5(2) . . ?
C8 N3 C12 117.7(3) . . ?
C12 N3 Er1 124.7(2) . . ?
C14 N4 Er1 118.4(2) . . ?
C14 N4 C18 117.3(3) . . ?
C18 N4 Er1 124.2(2) . . ?
O1 N5 Er1 59.16(14) . . ?
O2 N5 Er1 56.29(14) . . ?
O2 N5 O1 115.4(2) . . ?
O3 N5 Er1 177.8(2) . . ?
O3 N5 O1 122.3(3) . . ?
O3 N5 O2 122.3(3) . . ?
O4 N6 Er1 59.25(15) . . ?
O4 N6 O5 114.9(3) . . ?
O5 N6 Er1 55.85(15) . . ?
O6 N6 Er1 175.4(2) . . ?
O6 N6 O4 122.9(3) . . ?
O6 N6 O5 122.2(3) . . ?
O7 N7 Er1 57.46(14) . . ?
O8 N7 Er1 58.14(15) . . ?
O8 N7 O7 115.6(2) . . ?
O9 N7 Er1 178.5(2) . . ?
O9 N7 O7 121.6(3) . . ?
O9 N7 O8 122.8(3) . . ?
N1 C1 H1A 109.8 . . ?
N1 C1 H1B 109.8 . . ?
N1 C1 C2 109.2(2) . . ?
H1A C1 H1B 108.3 . . ?
C2 C1 H1A 109.8 . . ?
C2 C1 H1B 109.8 . . ?
N2 C2 C1 115.2(3) . . ?
N2 C2 C3 122.6(3) . . ?
C3 C2 C1 122.2(3) . . ?
C2 C3 H3 120.6 . . ?
C4 C3 C2 118.8(3) . . ?
C4 C3 H3 120.6 . . ?
C3 C4 H4 120.5 . . ?
C3 C4 C5 119.1(3) . . ?
C5 C4 H4 120.5 . . ?
C4 C5 H5 120.6 . . ?
C6 C5 C4 118.8(3) . . ?
C6 C5 H5 120.6 . . ?
N2 C6 C5 123.0(3) . . ?
N2 C6 H6 118.5 . . ?
C5 C6 H6 118.5 . . ?
N1 C7 H7A 109.5 . . ?
N1 C7 H7B 109.5 . . ?
N1 C7 C8 110.9(3) . . ?
H7A C7 H7B 108.0 . . ?
C8 C7 H7A 109.5 . . ?
C8 C7 H7B 109.5 . . ?
N3 C8 C7 115.8(3) . . ?
N3 C8 C9 122.8(3) . . ?
C9 C8 C7 121.4(3) . . ?
C8 C9 H9 120.5 . . ?
C10 C9 C8 119.1(3) . . ?
C10 C9 H9 120.5 . . ?
C9 C10 H10 120.7 . . ?
C9 C10 C11 118.5(3) . . ?
C11 C10 H10 120.7 . . ?
C10 C11 H11 120.5 . . ?
C12 C11 C10 119.0(3) . . ?
C12 C11 H11 120.5 . . ?
N3 C12 C11 122.9(3) . . ?
N3 C12 H12 118.5 . . ?
C11 C12 H12 118.5 . . ?
N1 C13 H13A 109.5 . . ?
N1 C13 H13B 109.5 . . ?
N1 C13 C14 110.9(3) . . ?
H13A C13 H13B 108.0 . . ?
C14 C13 H13A 109.5 . . ?
C14 C13 H13B 109.5 . . ?
N4 C14 C13 116.6(3) . . ?
N4 C14 C15 122.7(3) . . ?
C15 C14 C13 120.7(3) . . ?
C14 C15 H15 120.4 . . ?
C16 C15 C14 119.2(3) . . ?
C16 C15 H15 120.4 . . ?
C15 C16 H16 120.5 . . ?
C15 C16 C17 118.9(3) . . ?
C17 C16 H16 120.5 . . ?
C16 C17 H17 120.8 . . ?
C16 C17 C18 118.5(3) . . ?
C18 C17 H17 120.8 . . ?
N4 C18 C17 123.5(3) . . ?
N4 C18 H18 118.3 . . ?
C17 C18 H18 118.3 . . ?
N8 C19 C20 178.9(4) . . ?
C19 C20 H20A 109.5 . . ?
C19 C20 H20B 109.5 . . ?
C19 C20 H20C 109.5 . . ?
H20A C20 H20B 109.5 . . ?
H20A C20 H20C 109.5 . . ?
H20B C20 H20C 109.5 . . ?

loop_
_geom_bond_atom_site_label_1
_geom_bond_atom_site_label_2
_geom_bond_distance
_geom_bond_site_symmetry_2
_geom_bond_publ_flag
Er1 O1 2.479(2) . ?
Er1 O2 2.416(2) . ?
Er1 O4 2.495(2) . ?
Er1 O5 2.418(2) . ?
Er1 O7 2.422(2) . ?
Er1 O8 2.438(2) . ?
Er1 N1 2.543(2) . ?
Er1 N2 2.541(3) . ?
Er1 N3 2.567(3) . ?
Er1 N4 2.616(3) . ?
Er1 N5 2.878(3) . ?
Er1 N7 2.856(3) . ?
O1 N5 1.281(4) . ?
O2 N5 1.271(4) . ?
O3 N5 1.218(4) . ?
O4 N6 1.269(4) . ?
O5 N6 1.284(4) . ?
O6 N6 1.210(4) . ?
O7 N7 1.278(4) . ?
O8 N7 1.266(4) . ?
O9 N7 1.219(4) . ?
N1 C1 1.483(4) . ?
N1 C7 1.477(4) . ?
N1 C13 1.481(4) . ?
N2 C2 1.353(4) . ?
N2 C6 1.346(4) . ?
N3 C8 1.337(4) . ?
N3 C12 1.352(4) . ?
N4 C14 1.343(4) . ?
N4 C18 1.349(4) . ?
C1 H1A 0.9900 . ?
C1 H1B 0.9900 . ?
C1 C2 1.502(4) . ?
C2 C3 1.392(4) . ?
C3 H3 0.9500 . ?
C3 C4 1.385(5) . ?
C4 H4 0.9500 . ?
C4 C5 1.386(5) . ?
C5 H5 0.9500 . ?
C5 C6 1.386(5) . ?
C6 H6 0.9500 . ?
C7 H7A 0.9900 . ?
C7 H7B 0.9900 . ?
C7 C8 1.506(4) . ?
C8 C9 1.392(4) . ?
C9 H9 0.9500 . ?
C9 C10 1.387(5) . ?
C10 H10 0.9500 . ?
C10 C11 1.388(5) . ?
C11 H11 0.9500 . ?
C11 C12 1.385(5) . ?
C12 H12 0.9500 . ?
C13 H13A 0.9900 . ?
C13 H13B 0.9900 . ?
C13 C14 1.499(4) . ?
C14 C15 1.395(4) . ?
C15 H15 0.9500 . ?
C15 C16 1.380(5) . ?
C16 H16 0.9500 . ?
C16 C17 1.386(5) . ?
C17 H17 0.9500 . ?
C17 C18 1.387(5) . ?
C18 H18 0.9500 . ?
N8 C19 1.136(5) . ?
C19 C20 1.464(5) . ?
C20 H20A 0.9800 . ?
C20 H20B 0.9800 . ?
C20 H20C 0.9800 . ?

loop_
_geom_torsion_atom_site_label_1
_geom_torsion_atom_site_label_2
_geom_torsion_atom_site_label_3
_geom_torsion_atom_site_label_4
_geom_torsion
_geom_torsion_site_symmetry_1
_geom_torsion_site_symmetry_2
_geom_torsion_site_symmetry_3
_geom_torsion_site_symmetry_4
_geom_torsion_publ_flag
Er1 O1 N5 O2 -1.4(3) . . . . ?
Er1 O1 N5 O3 178.1(3) . . . . ?
Er1 O2 N5 O1 1.4(3) . . . . ?
Er1 O2 N5 O3 -178.0(3) . . . . ?
Er1 O4 N6 O5 5.0(3) . . . . ?
Er1 O4 N6 O6 -175.2(3) . . . . ?
Er1 O5 N6 O4 -5.2(3) . . . . ?
Er1 O5 N6 O6 175.0(3) . . . . ?
Er1 O7 N7 O8 -1.0(3) . . . . ?
Er1 O7 N7 O9 178.6(3) . . . . ?
Er1 O8 N7 O7 1.0(3) . . . . ?
Er1 O8 N7 O9 -178.6(3) . . . . ?
Er1 N1 C1 C2 54.6(3) . . . . ?
Er1 N1 C7 C8 52.4(3) . . . . ?
Er1 N1 C13 C14 47.3(3) . . . . ?
Er1 N2 C2 C1 6.1(3) . . . . ?
Er1 N2 C2 C3 -173.9(2) . . . . ?
Er1 N2 C6 C5 174.9(2) . . . . ?
Er1 N3 C8 C7 -7.1(3) . . . . ?
Er1 N3 C8 C9 174.1(2) . . . . ?
Er1 N3 C12 C11 -174.3(2) . . . . ?
Er1 N4 C14 C13 -4.9(4) . . . . ?
Er1 N4 C14 C15 173.2(2) . . . . ?
Er1 N4 C18 C17 -172.9(3) . . . . ?
N1 C1 C2 N2 -41.3(4) . . . . ?
N1 C1 C2 C3 138.7(3) . . . . ?
N1 C7 C8 N3 -31.0(4) . . . . ?
N1 C7 C8 C9 147.9(3) . . . . ?
N1 C13 C14 N4 -27.7(4) . . . . ?
N1 C13 C14 C15 154.1(3) . . . . ?
N2 C2 C3 C4 -1.7(5) . . . . ?
N3 C8 C9 C10 0.3(5) . . . . ?
N4 C14 C15 C16 0.9(5) . . . . ?
C1 N1 C7 C8 -65.9(3) . . . . ?
C1 N1 C13 C14 166.6(2) . . . . ?
C1 C2 C3 C4 178.3(3) . . . . ?
C2 N2 C6 C5 -1.0(4) . . . . ?
C2 C3 C4 C5 0.0(4) . . . . ?
C3 C4 C5 C6 1.1(4) . . . . ?
C4 C5 C6 N2 -0.6(5) . . . . ?
C6 N2 C2 C1 -177.8(3) . . . . ?
C6 N2 C2 C3 2.2(4) . . . . ?
C7 N1 C1 C2 173.1(2) . . . . ?
C7 N1 C13 C14 -72.7(3) . . . . ?
C7 C8 C9 C10 -178.5(3) . . . . ?
C8 N3 C12 C11 0.7(5) . . . . ?
C8 C9 C10 C11 1.3(5) . . . . ?
C9 C10 C11 C12 -1.8(5) . . . . ?
C10 C11 C12 N3 0.9(5) . . . . ?
C12 N3 C8 C7 177.6(3) . . . . ?
C12 N3 C8 C9 -1.2(5) . . . . ?
C13 N1 C1 C2 -67.5(3) . . . . ?
C13 N1 C7 C8 175.2(2) . . . . ?
C13 C14 C15 C16 178.9(3) . . . . ?
C14 N4 C18 C17 2.2(5) . . . . ?
C14 C15 C16 C17 0.5(5) . . . . ?
C15 C16 C17 C18 -0.5(5) . . . . ?
C16 C17 C18 N4 -0.9(5) . . . . ?
C18 N4 C14 C13 179.6(3) . . . . ?
C18 N4 C14 C15 -2.2(5) . . . . ?

loop_
_exptl_oxdiff_crystal_face_indexfrac_h
_exptl_oxdiff_crystal_face_indexfrac_k
_exptl_oxdiff_crystal_face_indexfrac_l
_exptl_oxdiff_crystal_face_x
_exptl_oxdiff_crystal_face_y
_exptl_oxdiff_crystal_face_z
12.2803 0.1058 -11.2087 0.9411 -0.2255 -0.2518
-3.3196 5.1886 2.7830 0.0499 0.2024 0.9780
6.5074 -0.2357 14.0067 -0.2293 -0.9593 0.1649
-6.3994 0.0575 -14.1155 0.2278 0.9532 -0.1986
-13.4141 0.1431 8.3273 -0.8737 0.4163 0.2518
-2.6445 -5.1725 -2.9497 -0.3031 0.1430 -0.9422
